data_4505265
loop_
_publ_author_name
'Jung, Ok-Sang'
'Kim, Yun Ju'
'Lee, Young-A'
'Kang, Shin Won'
'Choi, Sung Nak'

_publ_section_title
;
 Tunable Transannular Silver&#x2212;Silver Interaction in Molecular
 Rectangles
;
_journal_issue 1
_journal_name_full 'Crystal Growth &amp; Design'
_journal_page_first 23
_journal_paper_doi 10.1021/cg0341048
_journal_volume 4
_journal_year 2004
_chemical_formula_sum 'C28 H40 Ag2 N6 O8 Si4'
_chemical_formula_weight 916.76
_chemical_name_systematic
; 
 ? 
;
_space_group_IT_number 15
_symmetry_cell_setting monoclinic
_symmetry_space_group_name_Hall '-C 2yc'
_symmetry_space_group_name_H-M 'C 1 2/c 1'
_atom_sites_solution_hydrogens geom
_atom_sites_solution_primary direct
_atom_sites_solution_secondary difmap
_audit_creation_method SHELXL-97
_cell_angle_alpha 90.00
_cell_angle_beta 128.902(2)
_cell_angle_gamma 90.00
_cell_formula_units_Z 4
_cell_length_a 21.894(2)
_cell_length_b 14.2244(15)
_cell_length_c 15.8191(18)
_cell_measurement_temperature 298(2)
_cell_volume 3833.9(7)
_computing_cell_refinement 'Bruker SMART'
_computing_data_collection 'Bruker SMART'
_computing_data_reduction 'Bruker SHELXTL'
_computing_molecular_graphics 'Bruker SHELXTL'
_computing_publication_material 'Bruker SHELXTL'
_computing_structure_refinement 'SHELXL-97 (Sheldrick, 1997)'
_computing_structure_solution 'SHELXS-97 (Sheldrick, 1990)'
_diffrn_ambient_temperature 298(2)
_diffrn_measured_fraction_theta_full 0.959
_diffrn_measured_fraction_theta_max 0.959
_diffrn_measurement_device_type 'CCD area detector'
_diffrn_measurement_method 'phi and omega scans'
_diffrn_radiation_monochromator graphite
_diffrn_radiation_source 'fine-focus sealed tube'
_diffrn_radiation_type MoK\a
_diffrn_radiation_wavelength 0.71073
_diffrn_reflns_av_R_equivalents 0.0757
_diffrn_reflns_av_sigmaI/netI 0.0935
_diffrn_reflns_limit_h_max 29
_diffrn_reflns_limit_h_min -28
_diffrn_reflns_limit_k_max 18
_diffrn_reflns_limit_k_min -18
_diffrn_reflns_limit_l_max 21
_diffrn_reflns_limit_l_min -13
_diffrn_reflns_number 12281
_diffrn_reflns_theta_full 28.31
_diffrn_reflns_theta_max 28.31
_diffrn_reflns_theta_min 1.86
_exptl_absorpt_coefficient_mu 1.198
_exptl_crystal_colour colorless
_exptl_crystal_density_diffrn 1.588
_exptl_crystal_density_method 'not measured'
_exptl_crystal_description block
_exptl_crystal_F_000 1856
_exptl_crystal_size_max 0.2
_exptl_crystal_size_mid 0.2
_exptl_crystal_size_min 0.2
_refine_diff_density_max 0.516
_refine_diff_density_min -0.684
_refine_diff_density_rms 0.165
_refine_ls_extinction_method none
_refine_ls_goodness_of_fit_ref 0.973
_refine_ls_hydrogen_treatment mixed
_refine_ls_matrix_type full
_refine_ls_number_parameters 217
_refine_ls_number_reflns 4566
_refine_ls_number_restraints 0
_refine_ls_restrained_S_all 0.973
_refine_ls_R_factor_all 0.1388
_refine_ls_R_factor_gt 0.0448
_refine_ls_shift/su_max 0.000
_refine_ls_shift/su_mean 0.000
_refine_ls_structure_factor_coef Fsqd
_refine_ls_weighting_details 'calc w=1/[\s^2^(Fo^2^)+(0.0631P)^2^+0.0000P] where P=(Fo^2^+2Fc^2^)/3'
_refine_ls_weighting_scheme calc
_refine_ls_wR_factor_gt 0.0962
_refine_ls_wR_factor_ref 0.1429
_reflns_number_gt 2154
_reflns_number_total 4566
_reflns_threshold_expression >2sigma(I)
_cod_data_source_file cg0341048si20030726_100740.cif
_cod_data_source_block compound_1
_cod_depositor_comments
;
The following automatic conversions were performed:

'_symmetry_cell_setting' value 'Monoclinic' changed to 'monoclinic'
according to /home/saulius/struct/CIF-dictionaries/cif_core.dic
dictionary named 'cif_core.dic' version 2.4.1 from 2010-06-29.

Automatic conversion script
Id: cif_fix_values 1715 2011-07-08 13:25:40Z adriana 
;
_cod_original_cell_volume 3834.0(7)
_cod_original_sg_symbol_H-M C2/c
_cod_database_code 4505265

loop_
_symmetry_equiv_pos_as_xyz
'x, y, z'
'-x, y, -z+1/2'
'x+1/2, y+1/2, z'
'-x+1/2, y+1/2, -z+1/2'
'-x, -y, -z'
'x, -y, z-1/2'
'-x+1/2, -y+1/2, -z'
'x+1/2, -y+1/2, z-1/2'

loop_
_atom_site_label
_atom_site_type_symbol
_atom_site_fract_x
_atom_site_fract_y
_atom_site_fract_z
_atom_site_U_iso_or_equiv
_atom_site_adp_type
_atom_site_occupancy
_atom_site_symmetry_multiplicity
_atom_site_calc_flag
_atom_site_refinement_flags
Ag1 Ag 0.26522(3) 0.63966(3) 0.50172(4) 0.0631(2) Uani 1 1 d .
Si1 Si 0.11288(9) 0.65961(10) -0.03031(12) 0.0482(4) Uani 1 1 d .
Si2 Si 0.06518(8) 0.86837(10) -0.04133(12) 0.0498(4) Uani 1 1 d .
O1 O 0.1027(2) 0.7735(2) -0.0503(3) 0.0542(9) Uani 1 1 d .
N1 N 0.2209(3) 0.6319(3) 0.3344(4) 0.0543(11) Uani 1 1 d .
N2 N 0.1788(3) 0.8758(3) 0.3273(4) 0.0553(11) Uani 1 1 d .
C1 C 0.2616(3) 0.6690(4) 0.3057(5) 0.0569(14) Uani 1 1 d .
H1 H 0.3133 0.6930 0.3616 0.068 Uiso 1 1 calc R
C2 C 0.2328(3) 0.6741(4) 0.2000(4) 0.0543(14) Uani 1 1 d .
H2 H 0.2643 0.7015 0.1835 0.065 Uiso 1 1 calc R
C3 C 0.1584(3) 0.6399(3) 0.1164(4) 0.0457(12) Uani 1 1 d .
C4 C 0.1181(3) 0.5989(4) 0.1480(5) 0.0619(16) Uani 1 1 d .
H4 H 0.0674 0.5714 0.0942 0.074 Uiso 1 1 calc R
C5 C 0.1497(3) 0.5972(4) 0.2556(5) 0.0643(16) Uani 1 1 d .
H5 H 0.1196 0.5701 0.2747 0.077 Uiso 1 1 calc R
C6 C 0.2154(3) 0.9135(4) 0.2926(5) 0.0570(14) Uani 1 1 d .
H6 H 0.2666 0.9400 0.3451 0.068 Uiso 1 1 calc R
C7 C 0.1825(3) 0.9158(4) 0.1845(4) 0.0569(14) Uani 1 1 d .
H7 H 0.2113 0.9431 0.1635 0.068 Uiso 1 1 calc R
C8 C 0.1080(3) 0.8788(3) 0.1054(4) 0.0491(13) Uani 1 1 d .
C9 C 0.0707(3) 0.8409(4) 0.1432(5) 0.0603(15) Uani 1 1 d .
H9 H 0.0188 0.8153 0.0926 0.072 Uiso 1 1 calc R
C10 C 0.1072(4) 0.8397(4) 0.2522(5) 0.0641(16) Uani 1 1 d .
H10 H 0.0802 0.8117 0.2757 0.077 Uiso 1 1 calc R
C11 C 0.1804(3) 0.6213(4) -0.0554(5) 0.0671(17) Uani 1 1 d .
H11A H 0.2281 0.6571 -0.0107 0.080 Uiso 1 1 calc R
H11B H 0.1563 0.6310 -0.1305 0.080 Uiso 1 1 calc R
H11C H 0.1921 0.5557 -0.0381 0.080 Uiso 1 1 calc R
C12 C 0.0175(3) 0.5982(4) -0.1168(4) 0.0672(16) Uani 1 1 d .
H12A H -0.0064 0.6080 -0.1919 0.081 Uiso 1 1 calc R
H12B H -0.0162 0.6225 -0.1027 0.081 Uiso 1 1 calc R
H12C H 0.0256 0.5321 -0.1010 0.081 Uiso 1 1 calc R
C13 C 0.0975(3) 0.9690(4) -0.0782(5) 0.0691(17) Uani 1 1 d .
H13A H 0.1538 0.9695 -0.0324 0.083 Uiso 1 1 calc R
H13B H 0.0796 1.0264 -0.0686 0.083 Uiso 1 1 calc R
H13C H 0.0761 0.9633 -0.1527 0.083 Uiso 1 1 calc R
C14 C -0.0424(3) 0.8581(4) -0.1293(5) 0.0736(18) Uani 1 1 d .
H14A H -0.0562 0.8053 -0.1067 0.088 Uiso 1 1 calc R
H14B H -0.0632 0.8493 -0.2032 0.088 Uiso 1 1 calc R
H14C H -0.0640 0.9144 -0.1240 0.088 Uiso 1 1 calc R
N3 N 0.3984(3) 0.8300(4) 0.5355(5) 0.0694(14) Uani 1 1 d .
O2 O 0.3907(3) 0.7500(4) 0.5561(4) 0.1099(18) Uani 1 1 d .
O3 O 0.3761(3) 0.8981(4) 0.5557(5) 0.125(2) Uani 1 1 d .
O4 O 0.4226(3) 0.8383(4) 0.4857(5) 0.1144(19) Uani 1 1 d .

loop_
_atom_site_aniso_label
_atom_site_aniso_U_11
_atom_site_aniso_U_22
_atom_site_aniso_U_33
_atom_site_aniso_U_23
_atom_site_aniso_U_13
_atom_site_aniso_U_12
Ag1 0.0761(3) 0.0605(3) 0.0550(3) 0.0028(2) 0.0423(3) 0.0109(2)
Si1 0.0503(9) 0.0499(9) 0.0488(9) -0.0034(7) 0.0332(8) -0.0023(7)
Si2 0.0523(9) 0.0470(8) 0.0527(9) 0.0069(7) 0.0342(8) 0.0020(7)
O1 0.066(2) 0.048(2) 0.054(2) 0.0029(16) 0.040(2) 0.0055(17)
N1 0.058(3) 0.048(3) 0.055(3) 0.006(2) 0.035(3) 0.008(2)
N2 0.066(3) 0.047(3) 0.059(3) -0.004(2) 0.043(3) 0.002(2)
C1 0.048(3) 0.064(4) 0.055(4) -0.009(3) 0.030(3) -0.006(3)
C2 0.050(3) 0.060(3) 0.057(4) -0.001(3) 0.036(3) -0.004(3)
C3 0.051(3) 0.035(3) 0.054(3) 0.004(2) 0.035(3) 0.006(2)
C4 0.051(3) 0.071(4) 0.057(4) 0.012(3) 0.030(3) -0.015(3)
C5 0.055(4) 0.070(4) 0.060(4) 0.010(3) 0.032(3) -0.011(3)
C6 0.062(4) 0.051(3) 0.061(4) -0.001(3) 0.040(3) 0.000(3)
C7 0.064(4) 0.055(3) 0.062(4) -0.002(3) 0.044(3) -0.010(3)
C8 0.061(3) 0.037(3) 0.061(4) 0.000(2) 0.044(3) 0.001(2)
C9 0.060(4) 0.069(4) 0.059(4) -0.005(3) 0.041(3) -0.007(3)
C10 0.075(4) 0.071(4) 0.070(4) -0.001(3) 0.057(4) -0.003(3)
C11 0.064(4) 0.065(4) 0.084(4) -0.008(3) 0.052(4) 0.000(3)
C12 0.063(4) 0.084(4) 0.060(4) -0.014(3) 0.042(4) -0.015(3)
C13 0.079(4) 0.062(4) 0.074(4) 0.010(3) 0.052(4) -0.001(3)
C14 0.059(4) 0.076(4) 0.079(4) 0.008(3) 0.041(4) 0.004(3)
N3 0.054(3) 0.084(4) 0.078(4) 0.001(3) 0.045(3) -0.007(3)
O2 0.107(4) 0.119(4) 0.095(4) 0.004(3) 0.058(3) -0.037(3)
O3 0.114(4) 0.131(5) 0.150(5) -0.049(4) 0.093(4) -0.002(4)
O4 0.128(5) 0.130(5) 0.144(5) 0.017(4) 0.114(5) 0.006(3)

loop_
_atom_type_symbol
_atom_type_description
_atom_type_scat_dispersion_real
_atom_type_scat_dispersion_imag
_atom_type_scat_source
C C 0.0033 0.0016 'International Tables Vol C Tables 4.2.6.8 and 6.1.1.4'
H H 0.0000 0.0000 'International Tables Vol C Tables 4.2.6.8 and 6.1.1.4'
N N 0.0061 0.0033 'International Tables Vol C Tables 4.2.6.8 and 6.1.1.4'
O O 0.0106 0.0060 'International Tables Vol C Tables 4.2.6.8 and 6.1.1.4'
Si Si 0.0817 0.0704 'International Tables Vol C Tables 4.2.6.8 and 6.1.1.4'
Ag Ag -0.8971 1.1015 'International Tables Vol C Tables 4.2.6.8 and 6.1.1.4'

loop_
_geom_angle_atom_site_label_1
_geom_angle_atom_site_label_2
_geom_angle_atom_site_label_3
_geom_angle
_geom_angle_site_symmetry_1
_geom_angle_site_symmetry_3
N2 Ag1 N1 169.45(15) 7_566 .
N2 Ag1 Ag1 93.98(11) 7_566 7_566
N1 Ag1 Ag1 95.75(11) . 7_566
O1 Si1 C11 106.4(2) . .
O1 Si1 C12 111.8(2) . .
C11 Si1 C12 112.8(3) . .
O1 Si1 C3 106.71(19) . .
C11 Si1 C3 110.3(2) . .
C12 Si1 C3 108.7(2) . .
O1 Si2 C14 110.1(2) . .
O1 Si2 C13 107.4(2) . .
C14 Si2 C13 112.7(3) . .
O1 Si2 C8 106.5(2) . .
C14 Si2 C8 110.3(3) . .
C13 Si2 C8 109.6(2) . .
Si2 O1 Si1 144.7(2) . .
C5 N1 C1 117.7(5) . .
C5 N1 Ag1 121.5(4) . .
C1 N1 Ag1 120.6(4) . .
C6 N2 C10 117.3(5) . .
C6 N2 Ag1 122.6(4) . 7_566
C10 N2 Ag1 119.9(4) . 7_566
N1 C1 C2 122.8(5) . .
C1 C2 C3 120.6(5) . .
C4 C3 C2 115.8(5) . .
C4 C3 Si1 122.8(4) . .
C2 C3 Si1 121.1(4) . .
C5 C4 C3 120.9(5) . .
N1 C5 C4 122.2(5) . .
N2 C6 C7 122.6(5) . .
C6 C7 C8 120.7(5) . .
C9 C8 C7 115.7(5) . .
C9 C8 Si2 121.9(4) . .
C7 C8 Si2 122.1(4) . .
C10 C9 C8 120.7(5) . .
N2 C10 C9 123.0(5) . .
O4 N3 O3 120.8(7) . .
O4 N3 O2 117.3(7) . .
O3 N3 O2 121.6(6) . .

loop_
_geom_bond_atom_site_label_1
_geom_bond_atom_site_label_2
_geom_bond_distance
_geom_bond_site_symmetry_2
Ag1 N2 2.168(5) 7_566
Ag1 N1 2.175(5) .
Ag1 Ag1 3.2024(9) 7_566
Si1 O1 1.639(3) .
Si1 C11 1.837(5) .
Si1 C12 1.846(5) .
Si1 C3 1.885(5) .
Si2 O1 1.631(3) .
Si2 C14 1.841(6) .
Si2 C13 1.846(5) .
Si2 C8 1.886(6) .
N1 C5 1.336(6) .
N1 C1 1.339(7) .
N2 C6 1.334(7) .
N2 C10 1.339(7) .
N2 Ag1 2.168(5) 7_566
C1 C2 1.368(7) .
C2 C3 1.391(7) .
C3 C4 1.387(7) .
C4 C5 1.378(7) .
C6 C7 1.378(7) .
C7 C8 1.393(7) .
C8 C9 1.388(7) .
C9 C10 1.371(7) .
N3 O4 1.200(6) .
N3 O3 1.214(7) .
N3 O2 1.225(6) .
